data_4507395
loop_
_publ_author_name
'Sreevidya, Thekku Veedu'
'Cao, Deng-Ke'
'Lavy, Tali'
'Botoshansky, Mark'
'Kaftory, Menahem'

_publ_section_title
;
 Unexpected Molecular Flip in Solid-State Photodimerization
;
_journal_issue 2
_journal_name_full 'Crystal Growth &amp; Design'
_journal_page_first 936
_journal_paper_doi 10.1021/cg3016707
_journal_volume 13
_journal_year 2013
_chemical_formula_moiety 'C30 H22 O2, 2(C5 H5 N O)'
_chemical_formula_sum 'C40 H32 N2 O4'
_chemical_formula_weight 604.68
_chemical_name_systematic
; 
 1,1,6,6-Tetraphenyl-2,4-hexadiyne-1,6-diol : 2(2(1H)-pyridone) 
;
_space_group_IT_number 2
_symmetry_cell_setting triclinic
_symmetry_space_group_name_Hall '-P 1'
_symmetry_space_group_name_H-M 'P -1'
_atom_sites_solution_hydrogens geom
_atom_sites_solution_primary direct
_atom_sites_solution_secondary difmap
_audit_creation_method SHELXL-97
_cell_angle_alpha 84.98(2)
_cell_angle_beta 75.56(2)
_cell_angle_gamma 81.35(2)
_cell_formula_units_Z 1
_cell_length_a 7.7690(10)
_cell_length_b 8.0540(10)
_cell_length_c 13.456(2)
_cell_measurement_reflns_used 8470
_cell_measurement_temperature 293(2)
_cell_measurement_theta_max 25.32
_cell_measurement_theta_min 2.06
_cell_volume 805.0(2)
_computing_cell_refinement 'DENZO HKL2000 (Otwinowski & Minor 1997)'
_computing_data_collection 'Collect (Nonius, 2006)'
_computing_data_reduction 'DENZO HKL2000 (Otwinowski & Minor 1997)'
_computing_molecular_graphics 'Ortep-3 for Windows (Farrugia, 1999)'
_computing_structure_refinement 'SHELXL-97 (Sheldrick, 1997)'
_computing_structure_solution 'SHELXS-97 (Sheldrick, 1990)'
_diffrn_ambient_temperature 293(2)
_diffrn_measured_fraction_theta_full 0.996
_diffrn_measured_fraction_theta_max 0.996
_diffrn_measurement_device_type 'Nonius KappaCCD'
_diffrn_measurement_method 'phi- and omega-scans'
_diffrn_radiation_monochromator graphite
_diffrn_radiation_source 'fine-focus sealed tube'
_diffrn_radiation_type MoK\a
_diffrn_radiation_wavelength 0.71073
_diffrn_reflns_av_R_equivalents 0.062
_diffrn_reflns_av_sigmaI/netI 0.0529
_diffrn_reflns_limit_h_max 9
_diffrn_reflns_limit_h_min 0
_diffrn_reflns_limit_k_max 9
_diffrn_reflns_limit_k_min -9
_diffrn_reflns_limit_l_max 16
_diffrn_reflns_limit_l_min -15
_diffrn_reflns_number 8470
_diffrn_reflns_theta_full 25.02
_diffrn_reflns_theta_max 25.02
_diffrn_reflns_theta_min 1.56
_diffrn_standards_decay_% none
_diffrn_standards_number none
_exptl_absorpt_coefficient_mu 0.080
_exptl_absorpt_correction_type none
_exptl_absorpt_process_details none
_exptl_crystal_colour colorless
_exptl_crystal_density_diffrn 1.237
_exptl_crystal_density_method 'not measured'
_exptl_crystal_description plate
_exptl_crystal_F_000 318
_exptl_crystal_size_max 0.30
_exptl_crystal_size_mid 0.20
_exptl_crystal_size_min 0.01
_refine_diff_density_max 0.178
_refine_diff_density_min -0.210
_refine_diff_density_rms 0.036
_refine_ls_extinction_method none
_refine_ls_goodness_of_fit_ref 0.889
_refine_ls_hydrogen_treatment constr
_refine_ls_matrix_type full
_refine_ls_number_parameters 225
_refine_ls_number_reflns 2837
_refine_ls_number_restraints 0
_refine_ls_restrained_S_all 0.889
_refine_ls_R_factor_all 0.0844
_refine_ls_R_factor_gt 0.0482
_refine_ls_shift/su_max 0.000
_refine_ls_shift/su_mean 0.000
_refine_ls_structure_factor_coef Fsqd
_refine_ls_weighting_details 'calc w=1/[\s^2^(Fo^2^)+(0.0797P)^2^+0.1907P] where P=(Fo^2^+2Fc^2^)/3'
_refine_ls_weighting_scheme calc
_refine_ls_wR_factor_gt 0.1223
_refine_ls_wR_factor_ref 0.1387
_reflns_number_gt 1863
_reflns_number_total 2837
_reflns_threshold_expression >2sigma(I)
_cod_data_source_file cg3016707_si_004.cif
_cod_data_source_block I-c_5hrs
_cod_original_cell_volume 805.01(19)
_cod_database_code 4507395

loop_
_symmetry_equiv_pos_as_xyz
'x, y, z'
'-x, -y, -z'

loop_
_atom_site_label
_atom_site_type_symbol
_atom_site_fract_x
_atom_site_fract_y
_atom_site_fract_z
_atom_site_U_iso_or_equiv
_atom_site_adp_type
_atom_site_occupancy
_atom_site_symmetry_multiplicity
_atom_site_calc_flag
_atom_site_refinement_flags
O1 O 0.35479(17) 1.07986(17) 0.23490(9) 0.0432(4) Uani 1 1 d .
H1 H 0.4223 1.0300 0.2691 0.052 Uiso 1 1 calc R
C1 C 0.0390(3) 0.9980(3) 0.44804(14) 0.0428(5) Uani 1 1 d .
C2 C 0.1062(3) 0.9940(3) 0.35808(14) 0.0410(5) Uani 1 1 d .
C3 C 0.2028(2) 0.9940(2) 0.24817(13) 0.0341(4) Uani 1 1 d .
C4 C 0.0850(2) 1.0883(2) 0.17969(13) 0.0350(4) Uani 1 1 d .
C5 C -0.0990(3) 1.1152(3) 0.21233(16) 0.0535(6) Uani 1 1 d .
H5 H -0.1549 1.0817 0.2790 0.064 Uiso 1 1 calc R
C6 C -0.2012(3) 1.1922(3) 0.1458(2) 0.0691(7) Uani 1 1 d .
H6 H -0.3255 1.2093 0.1683 0.083 Uiso 1 1 calc R
C7 C -0.1221(3) 1.2429(3) 0.04840(19) 0.0647(7) Uani 1 1 d .
H7 H -0.1915 1.2957 0.0046 0.078 Uiso 1 1 calc R
C8 C 0.0608(3) 1.2156(3) 0.01516(17) 0.0596(6) Uani 1 1 d .
H8 H 0.1156 1.2491 -0.0517 0.072 Uiso 1 1 calc R
C9 C 0.1644(3) 1.1385(3) 0.08031(14) 0.0468(5) Uani 1 1 d .
H9 H 0.2886 1.1203 0.0570 0.056 Uiso 1 1 calc R
C10 C 0.2590(2) 0.8130(2) 0.21453(12) 0.0338(4) Uani 1 1 d .
C11 C 0.4288(3) 0.7644(3) 0.15428(15) 0.0457(5) Uani 1 1 d .
H11 H 0.5108 0.8414 0.1355 0.055 Uiso 1 1 calc R
C12 C 0.4768(3) 0.6020(3) 0.12196(16) 0.0556(6) Uani 1 1 d .
H12 H 0.5914 0.5703 0.0819 0.067 Uiso 1 1 calc R
C13 C 0.3577(3) 0.4879(3) 0.14824(16) 0.0562(6) Uani 1 1 d .
H13 H 0.3918 0.3785 0.1269 0.067 Uiso 1 1 calc R
C14 C 0.1874(3) 0.5347(3) 0.20629(17) 0.0575(6) Uani 1 1 d .
H14 H 0.1052 0.4579 0.2232 0.069 Uiso 1 1 calc R
C15 C 0.1389(3) 0.6969(3) 0.23945(16) 0.0471(5) Uani 1 1 d .
H15 H 0.0238 0.7282 0.2791 0.057 Uiso 1 1 calc R
O2 O 0.4624(3) 0.0712(3) 0.62406(14) 0.0880(6) Uani 1 1 d .
N1A N 0.3793(3) 0.2111(4) 0.48904(18) 0.0622(8) Uani 0.867(5) 1 d P
H1NA H 0.4192 0.1229 0.4543 0.075 Uiso 0.867(5) 1 d PR
C16A C 0.3952(4) 0.2040(5) 0.5871(2) 0.0569(8) Uani 0.867(5) 1 d P
C17A C 0.3316(4) 0.3535(5) 0.6399(2) 0.0691(10) Uani 0.867(5) 1 d P
H17A H 0.3391 0.3564 0.7075 0.083 Uiso 0.867(5) 1 d PR
C18 C 0.2600(4) 0.4975(4) 0.5919(3) 0.0851(9) Uani 1 1 d .
H18A H 0.2189 0.5949 0.6277 0.102 Uiso 0.867(5) 1 d PR
C19 C 0.2477(4) 0.4963(5) 0.4910(3) 0.0891(9) Uani 1 1 d .
H19A H 0.1982 0.5909 0.4580 0.107 Uiso 0.867(5) 1 d PR
C20A C 0.3085(4) 0.3497(5) 0.4415(3) 0.0760(11) Uani 0.867(5) 1 d P
H20A H 0.3005 0.3450 0.3741 0.091 Uiso 0.867(5) 1 d PR
N1B N 0.451(3) 0.285(3) 0.4653(17) 0.092(7) Uiso 0.133(5) 1 d P
H1NB H 0.4708 0.1965 0.4310 0.111 Uiso 0.133(5) 1 d PR
C16B C 0.453(4) 0.280(4) 0.568(2) 0.079(8) Uiso 0.133(5) 1 d P
C17B C 0.412(3) 0.446(3) 0.6140(17) 0.076(7) Uiso 0.133(5) 1 d P
H17B H 0.3835 0.4230 0.6886 0.091 Uiso 0.133(5) 1 d PR
C20B C 0.417(3) 0.458(3) 0.4148(17) 0.078(7) Uiso 0.133(5) 1 d P
H20B H 0.3861 0.4410 0.3507 0.094 Uiso 0.133(5) 1 d PR
H18B H 0.1606 0.5365 0.6419 0.094 Uiso 0.13 1 d P
H19B H 0.1382 0.5198 0.4735 0.094 Uiso 0.13 1 d P

loop_
_atom_site_aniso_label
_atom_site_aniso_U_11
_atom_site_aniso_U_22
_atom_site_aniso_U_33
_atom_site_aniso_U_23
_atom_site_aniso_U_13
_atom_site_aniso_U_12
O1 0.0453(8) 0.0452(9) 0.0429(8) -0.0010(6) -0.0153(6) -0.0106(6)
C1 0.0499(11) 0.0435(13) 0.0322(10) -0.0053(9) -0.0072(8) 0.0002(9)
C2 0.0500(11) 0.0386(12) 0.0329(11) -0.0057(8) -0.0093(8) -0.0001(9)
C3 0.0381(10) 0.0357(11) 0.0274(9) -0.0033(8) -0.0056(7) -0.0049(8)
C4 0.0428(10) 0.0301(11) 0.0316(10) -0.0039(8) -0.0093(8) -0.0012(8)
C5 0.0452(12) 0.0579(15) 0.0474(12) 0.0063(11) -0.0039(9) 0.0066(10)
C6 0.0488(13) 0.0777(19) 0.0741(17) 0.0088(14) -0.0178(12) 0.0108(12)
C7 0.0720(16) 0.0622(17) 0.0619(15) 0.0059(12) -0.0336(13) 0.0092(12)
C8 0.0746(16) 0.0632(17) 0.0407(12) 0.0071(11) -0.0200(11) -0.0031(12)
C9 0.0502(12) 0.0524(14) 0.0352(11) 0.0013(9) -0.0095(9) -0.0024(9)
C10 0.0432(10) 0.0339(11) 0.0235(9) -0.0007(8) -0.0097(7) -0.0006(8)
C11 0.0450(11) 0.0486(14) 0.0409(11) -0.0086(9) -0.0068(9) -0.0007(9)
C12 0.0582(13) 0.0538(15) 0.0505(13) -0.0173(11) -0.0123(10) 0.0134(11)
C13 0.0859(17) 0.0327(13) 0.0489(13) -0.0068(10) -0.0237(12) 0.0111(11)
C14 0.0798(16) 0.0356(13) 0.0579(14) 0.0022(11) -0.0160(12) -0.0136(11)
C15 0.0529(12) 0.0379(13) 0.0462(12) -0.0004(9) -0.0046(9) -0.0055(9)
O2 0.0847(13) 0.1214(19) 0.0626(11) -0.0022(11) -0.0373(10) 0.0034(12)
N1A 0.0672(16) 0.0711(18) 0.0556(15) 0.0044(13) -0.0311(12) -0.0092(14)
C16A 0.0456(15) 0.074(2) 0.0572(17) 0.0109(16) -0.0253(13) -0.0127(16)
C17A 0.0627(19) 0.088(3) 0.0605(18) -0.0113(17) -0.0185(14) -0.0118(18)
C18 0.0641(17) 0.092(2) 0.099(2) -0.0143(19) -0.0153(15) -0.0111(15)
C19 0.076(2) 0.099(3) 0.093(2) 0.0084(19) -0.0324(17) -0.0048(17)
C20A 0.083(2) 0.081(3) 0.069(2) 0.0120(18) -0.0362(17) -0.0070(18)

loop_
_atom_type_symbol
_atom_type_description
_atom_type_scat_dispersion_real
_atom_type_scat_dispersion_imag
_atom_type_scat_source
C C 0.0033 0.0016 'International Tables Vol C Tables 4.2.6.8 and 6.1.1.4'
H H 0.0000 0.0000 'International Tables Vol C Tables 4.2.6.8 and 6.1.1.4'
N N 0.0061 0.0033 'International Tables Vol C Tables 4.2.6.8 and 6.1.1.4'
O O 0.0106 0.0060 'International Tables Vol C Tables 4.2.6.8 and 6.1.1.4'

loop_
_geom_angle_atom_site_label_1
_geom_angle_atom_site_label_2
_geom_angle_atom_site_label_3
_geom_angle
_geom_angle_site_symmetry_1
_geom_angle_site_symmetry_3
C3 O1 H1 109.5 . .
C2 C1 C1 179.8(3) . 2_576
C1 C2 C3 175.2(2) . .
O1 C3 C2 108.52(14) . .
O1 C3 C4 107.31(15) . .
C2 C3 C4 111.38(15) . .
O1 C3 C10 111.04(14) . .
C2 C3 C10 109.97(15) . .
C4 C3 C10 108.61(14) . .
C5 C4 C9 118.82(18) . .
C5 C4 C3 121.88(16) . .
C9 C4 C3 119.18(16) . .
C4 C5 C6 120.0(2) . .
C4 C5 H5 120.0 . .
C6 C5 H5 120.0 . .
C7 C6 C5 120.9(2) . .
C7 C6 H6 119.6 . .
C5 C6 H6 119.6 . .
C6 C7 C8 119.4(2) . .
C6 C7 H7 120.3 . .
C8 C7 H7 120.3 . .
C7 C8 C9 120.4(2) . .
C7 C8 H8 119.8 . .
C9 C8 H8 119.8 . .
C4 C9 C8 120.43(19) . .
C4 C9 H9 119.8 . .
C8 C9 H9 119.8 . .
C15 C10 C11 118.56(18) . .
C15 C10 C3 120.76(16) . .
C11 C10 C3 120.61(17) . .
C12 C11 C10 120.2(2) . .
C12 C11 H11 119.9 . .
C10 C11 H11 119.9 . .
C13 C12 C11 120.7(2) . .
C13 C12 H12 119.7 . .
C11 C12 H12 119.7 . .
C12 C13 C14 119.9(2) . .
C12 C13 H13 120.0 . .
C14 C13 H13 120.0 . .
C13 C14 C15 119.7(2) . .
C13 C14 H14 120.2 . .
C15 C14 H14 120.2 . .
C10 C15 C14 120.94(19) . .
C10 C15 H15 119.5 . .
C14 C15 H15 119.5 . .
C16A O2 C16B 22.9(8) . .
N1B N1A C20A 64.9(16) . .
N1B N1A C16A 96.6(15) . .
C20A N1A C16A 124.0(3) . .
N1B N1A C16B 64.7(18) . .
C20A N1A C16B 103.9(11) . .
C16A N1A C16B 32.1(11) . .
N1B N1A H1NA 107.8 . .
C20A N1A H1NA 118.0 . .
C16A N1A H1NA 118.0 . .
C16B N1A H1NA 129.4 . .
N1B N1A H1NB 57.5 . .
C20A N1A H1NB 88.6 . .
C16A N1A H1NB 126.8 . .
C16B N1A H1NB 107.1 . .
H1NA N1A H1NB 50.9 . .
C16B C16A O2 120.3(19) . .
C16B C16A N1A 84.5(19) . .
O2 C16A N1A 119.3(3) . .
C16B C16A C17A 64.5(19) . .
O2 C16A C17A 125.0(3) . .
N1A C16A C17A 115.7(3) . .
C16B C16A N1B 54(2) . .
O2 C16A N1B 127.9(8) . .
N1A C16A N1B 30.7(9) . .
C17A C16A N1B 100.0(9) . .
C16B C16A C17B 37(2) . .
O2 C16A C17B 129.0(7) . .
N1A C16A C17B 104.6(7) . .
C17A C16A C17B 27.6(7) . .
N1B C16A C17B 79.8(11) . .
C17B C17A C16B 78.5(18) . .
C17B C17A C18 62.5(13) . .
C16B C17A C18 104.6(12) . .
C17B C17A C16A 112.8(13) . .
C16B C17A C16A 34.2(13) . .
C18 C17A C16A 121.1(3) . .
C17B C17A H17A 93.6 . .
C16B C17A H17A 125.3 . .
C18 C17A H17A 119.2 . .
C16A C17A H17A 119.7 . .
C17B C17A H17B 55.3 . .
C16B C17A H17B 113.9 . .
C18 C17A H17B 93.6 . .
C16A C17A H17B 134.2 . .
H17A C17A H17B 38.5 . .
C17B C18 C19 119.0(10) . .
C17B C18 C17A 44.9(12) . .
C19 C18 C17A 120.3(3) . .
C17B C18 H18A 103.5 . .
C19 C18 H18A 119.7 . .
C17A C18 H18A 120.0 . .
C17B C18 H18B 121.1 . .
C19 C18 H18B 119.9 . .
C17A C18 H18B 102.6 . .
H18A C18 H18B 43.4 . .
C18 C19 C20A 117.8(3) . .
C18 C19 C20B 116.0(9) . .
C20A C19 C20B 53.4(9) . .
C18 C19 H19A 121.5 . .
C20A C19 H19A 120.7 . .
C20B C19 H19A 99.2 . .
C18 C19 H19B 121.4 . .
C20A C19 H19B 98.0 . .
C20B C19 H19B 122.6 . .
H19A C19 H19B 49.3 . .
N1B C20A C20B 73.3(15) . .
N1B C20A N1A 38.6(12) . .
C20B C20A N1A 111.9(10) . .
N1B C20A C19 108.2(12) . .
C20B C20A C19 67.1(10) . .
N1A C20A C19 121.2(3) . .
N1B C20A H20A 118.5 . .
C20B C20A H20A 91.3 . .
N1A C20A H20A 119.3 . .
C19 C20A H20A 119.6 . .
N1B C20A H1NB 31.8 . .
C20B C20A H1NB 91.9 . .
N1A C20A H1NB 34.6 . .
C19 C20A H1NB 140.1 . .
H20A C20A H1NB 93.2 . .
N1B C20A H20B 97.8 . .
C20B C20A H20B 42.2 . .
N1A C20A H20B 129.7 . .
C19 C20A H20B 90.4 . .
H20A C20A H20B 49.1 . .
H1NB C20A H20B 95.8 . .
N1A N1B C20A 76.5(18) . .
N1A N1B C16B 81(2) . .
C20A N1B C16B 117(2) . .
N1A N1B C20B 130(2) . .
C20A N1B C20B 53.9(13) . .
C16B N1B C20B 116(2) . .
N1A N1B C16A 52.7(12) . .
C20A N1B C16A 107.3(15) . .
C16B N1B C16A 28.1(13) . .
C20B N1B C16A 134.0(18) . .
N1A N1B H1NA 35.9 . .
C20A N1B H1NA 92.0 . .
C16B N1B H1NA 102.0 . .
C20B N1B H1NA 137.0 . .
C16A N1B H1NA 76.0 . .
N1A N1B H1NB 64.2 . .
C20A N1B H1NB 97.6 . .
C16B N1B H1NB 122.8 . .
C20B N1B H1NB 121.1 . .
C16A N1B H1NB 101.3 . .
H1NA N1B H1NB 28.9 . .
C16A C16B C17A 81(2) . .
C16A C16B N1B 98(2) . .
C17A C16B N1B 126(2) . .
C16A C16B N1A 63.4(18) . .
C17A C16B N1A 113.6(18) . .
N1B C16B N1A 34.7(12) . .
C16A C16B C17B 124(3) . .
C17A C16B C17B 42.8(13) . .
N1B C16B C17B 115(2) . .
N1A C16B C17B 131(2) . .
C16A C16B O2 36.8(14) . .
C17A C16B O2 98.6(17) . .
N1B C16B O2 112(2) . .
N1A C16B O2 85.2(14) . .
C17B C16B O2 131.7(19) . .
C17A C17B C18 72.6(15) . .
C17A C17B C16B 58.6(16) . .
C18 C17B C16B 99.6(18) . .
C17A C17B C20B 161(2) . 2_666
C18 C17B C20B 126(2) . 2_666
C16B C17B C20B 110.6(19) . 2_666
C17A C17B C16A 39.6(9) . .
C18 C17B C16A 91.2(14) . .
C16B C17B C16A 19.0(11) . .
C20B C17B C16A 128.4(15) 2_666 .
C17A C17B H17A 40.6 . .
C18 C17B H17A 95.5 . .
C16B C17B H17A 85.7 . .
C20B C17B H17A 129.1 2_666 .
C16A C17B H17A 69.4 . .
C17A C17B H17B 65.2 . .
C18 C17B H17B 105.2 . .
C16B C17B H17B 106.3 . .
C20B C17B H17B 107.3 2_666 .
C16A C17B H17B 92.4 . .
H17A C17B H17B 24.9 . .
C20A C20B C19 59.5(9) . .
C20A C20B N1B 52.8(12) . .
C19 C20B N1B 91.3(15) . .
C20A C20B C17B 166(2) . 2_666
C19 C20B C17B 129.6(18) . 2_666
N1B C20B C17B 113.2(19) . 2_666
C20A C20B H20A 35.6 . .
C19 C20B H20A 81.5 . .
N1B C20B H20A 74.7 . .
C17B C20B H20A 145.7 2_666 .
C20A C20B H20B 76.6 . .
C19 C20B H20B 106.4 . .
N1B C20B H20B 106.1 . .
C17B C20B H20B 107.6 2_666 .
H20A C20B H20B 41.0 . .

loop_
_geom_bond_atom_site_label_1
_geom_bond_atom_site_label_2
_geom_bond_distance
_geom_bond_site_symmetry_2
O1 C3 1.423(2) .
O1 H1 0.8200 .
C1 C2 1.194(2) .
C1 C1 1.380(4) 2_576
C2 C3 1.482(2) .
C3 C4 1.534(3) .
C3 C10 1.532(3) .
C4 C5 1.376(3) .
C4 C9 1.379(3) .
C5 C6 1.387(3) .
C5 H5 0.9300 .
C6 C7 1.358(3) .
C6 H6 0.9300 .
C7 C8 1.368(3) .
C7 H7 0.9300 .
C8 C9 1.382(3) .
C8 H8 0.9300 .
C9 H9 0.9300 .
C10 C15 1.381(3) .
C10 C11 1.384(3) .
C11 C12 1.382(3) .
C11 H11 0.9300 .
C12 C13 1.365(3) .
C12 H12 0.9300 .
C13 C14 1.375(3) .
C13 H13 0.9300 .
C14 C15 1.385(3) .
C14 H14 0.9300 .
C15 H15 0.9300 .
O2 C16A 1.238(4) .
O2 C16B 1.78(3) .
N1A N1B 0.87(3) .
N1A C20A 1.350(4) .
N1A C16A 1.352(3) .
N1A C16B 1.51(3) .
N1A H1NA 0.8592 .
N1A H1NB 0.9181 .
C16A C16B 0.80(3) .
C16A C17A 1.412(5) .
C16A N1B 1.69(2) .
C16A C17B 2.04(3) .
C17A C17B 1.03(3) .
C17A C16B 1.29(3) .
C17A C18 1.387(5) .
C17A H17A 0.9290 .
C17A H17B 1.0813 .
C18 C17B 1.29(2) .
C18 C19 1.386(4) .
C18 H18A 0.9292 .
C18 H18B 0.9230 .
C19 C20A 1.369(4) .
C19 C20B 1.46(2) .
C19 H19A 0.9289 .
C19 H19B 0.9266 .
C20A N1B 1.26(2) .
C20A C20B 1.28(2) .
C20A H20A 0.9290 .
C20A H1NB 1.6145 .
C20A H20B 1.4166 .
N1B C16B 1.38(3) .
N1B C20B 1.51(3) .
N1B H1NA 1.3953 .
N1B H1NB 0.8593 .
C16B C17B 1.48(3) .
C17B C20B 1.58(4) 2_666
C17B H17A 1.4262 .
C17B H17B 0.9793 .
C20B C17B 1.58(4) 2_666
C20B H20A 1.5952 .
C20B H20B 0.9789 .

loop_
_geom_torsion_atom_site_label_1
_geom_torsion_atom_site_label_2
_geom_torsion_atom_site_label_3
_geom_torsion_atom_site_label_4
_geom_torsion
_geom_torsion_site_symmetry_1
_geom_torsion_site_symmetry_4
C1 C1 C2 C3 -149(100) 2_576 .
C1 C2 C3 O1 -12(3) . .
C1 C2 C3 C4 -130(3) . .
C1 C2 C3 C10 110(3) . .
O1 C3 C4 C5 -139.32(19) . .
C2 C3 C4 C5 -20.7(3) . .
C10 C3 C4 C5 100.6(2) . .
O1 C3 C4 C9 44.9(2) . .
C2 C3 C4 C9 163.49(17) . .
C10 C3 C4 C9 -75.3(2) . .
C9 C4 C5 C6 -0.3(3) . .
C3 C4 C5 C6 -176.1(2) . .
C4 C5 C6 C7 -0.4(4) . .
C5 C6 C7 C8 0.8(4) . .
C6 C7 C8 C9 -0.6(4) . .
C5 C4 C9 C8 0.5(3) . .
C3 C4 C9 C8 176.50(19) . .
C7 C8 C9 C4 -0.1(4) . .
O1 C3 C10 C15 166.94(16) . .
C2 C3 C10 C15 46.8(2) . .
C4 C3 C10 C15 -75.3(2) . .
O1 C3 C10 C11 -16.2(2) . .
C2 C3 C10 C11 -136.30(17) . .
C4 C3 C10 C11 101.58(18) . .
C15 C10 C11 C12 -1.3(3) . .
C3 C10 C11 C12 -178.26(17) . .
C10 C11 C12 C13 0.5(3) . .
C11 C12 C13 C14 0.8(3) . .
C12 C13 C14 C15 -1.2(3) . .
C11 C10 C15 C14 0.9(3) . .
C3 C10 C15 C14 177.84(18) . .
C13 C14 C15 C10 0.4(3) . .
C16B O2 C16A N1A 102(2) . .
C16B O2 C16A C17A -78(2) . .
C16B O2 C16A N1B 66(2) . .
C16B O2 C16A C17B -44(2) . .
N1B N1A C16A C16B 6(3) . .
C20A N1A C16A C16B -58(2) . .
N1B N1A C16A O2 -115.8(16) . .
C20A N1A C16A O2 -179.8(3) . .
C16B N1A C16A O2 -122(2) . .
N1B N1A C16A C17A 64.3(16) . .
C20A N1A C16A C17A 0.2(4) . .
C16B N1A C16A C17A 58.2(19) . .
C20A N1A C16A N1B -64.0(16) . .
C16B N1A C16A N1B -6(3) . .
N1B N1A C16A C17B 37.3(17) . .
C20A N1A C16A C17B -26.8(8) . .
C16B N1A C16A C17B 31(2) . .
C16B C16A C17A C17B -2(2) . .
O2 C16A C17A C17B 108.6(15) . .
N1A C16A C17A C17B -71.4(15) . .
N1B C16A C17A C17B -43.6(17) . .
O2 C16A C17A C16B 110(2) . .
N1A C16A C17A C16B -70(2) . .
N1B C16A C17A C16B -42(2) . .
C17B C16A C17A C16B 2(2) . .
C16B C16A C17A C18 69(2) . .
O2 C16A C17A C18 179.2(3) . .
N1A C16A C17A C18 -0.8(4) . .
N1B C16A C17A C18 27.0(9) . .
C17B C16A C17A C18 70.6(15) . .
C16B C17A C18 C17B -68.4(19) . .
C16A C17A C18 C17B -101.3(14) . .
C17B C17A C18 C19 102.1(14) . .
C16B C17A C18 C19 33.6(14) . .
C16A C17A C18 C19 0.8(5) . .
C17B C18 C19 C20A 52.0(14) . .
C17A C18 C19 C20A -0.1(4) . .
C17B C18 C19 C20B -8.5(17) . .
C17A C18 C19 C20B -60.6(11) . .
C16A N1A C20A N1B 80.6(17) . .
C16B N1A C20A N1B 52.9(19) . .
N1B N1A C20A C20B -4(2) . .
C16A N1A C20A C20B 76.1(12) . .
C16B N1A C20A C20B 48.5(16) . .
N1B N1A C20A C19 -80.1(17) . .
C16A N1A C20A C19 0.5(5) . .
C16B N1A C20A C19 -27.2(11) . .
C18 C19 C20A N1B -40.9(13) . .
C20B C19 C20A N1B 62.2(16) . .
C18 C19 C20A C20B -103.0(11) . .
C18 C19 C20A N1A -0.5(5) . .
C20B C19 C20A N1A 102.5(11) . .
C16A N1A N1B C20A -124.6(7) . .
C16B N1A N1B C20A -121.0(17) . .
C20A N1A N1B C16B 121.0(17) . .
C16A N1A N1B C16B -3.6(15) . .
C20A N1A N1B C20B 5(2) . .
C16A N1A N1B C20B -120(3) . .
C16B N1A N1B C20B -116(3) . .
C20A N1A N1B C16A 124.6(7) . .
C16B N1A N1B C16A 3.6(15) . .
C20B C20A N1B N1A 176(2) . .
C19 C20A N1B N1A 117.4(13) . .
C20B C20A N1B C16B 104(3) . .
N1A C20A N1B C16B -72(2) . .
C19 C20A N1B C16B 46(2) . .
N1A C20A N1B C20B -176(2) . .
C19 C20A N1B C20B -58.2(12) . .
C20B C20A N1B C16A 132.3(19) . .
N1A C20A N1B C16A -43.3(10) . .
C19 C20A N1B C16A 74.1(15) . .
C16B C16A N1B N1A -173(3) . .
O2 C16A N1B N1A 84.4(16) . .
C17A C16A N1B N1A -124.5(14) . .
C17B C16A N1B N1A -143.5(16) . .
C16B C16A N1B C20A -116(3) . .
O2 C16A N1B C20A 141.4(11) . .
N1A C16A N1B C20A 57.0(15) . .
C17A C16A N1B C20A -67.5(16) . .
C17B C16A N1B C20A -86.5(17) . .
O2 C16A N1B C16B -103(3) . .
N1A C16A N1B C16B 173(3) . .
C17A C16A N1B C16B 48(2) . .
C17B C16A N1B C16B 29(2) . .
C16B C16A N1B C20B -59(3) . .
O2 C16A N1B C20B -162.4(19) . .
N1A C16A N1B C20B 113(3) . .
C17A C16A N1B C20B -11(3) . .
C17B C16A N1B C20B -30(3) . .
O2 C16A C16B C17A -117.2(11) . .
N1A C16A C16B C17A 121.9(10) . .
N1B C16A C16B C17A 126(2) . .
C17B C16A C16B C17A -1.4(19) . .
O2 C16A C16B N1B 117.1(17) . .
N1A C16A C16B N1B -3.8(16) . .
C17A C16A C16B N1B -126(2) . .
C17B C16A C16B N1B -127(4) . .
O2 C16A C16B N1A 120.9(11) . .
C17A C16A C16B N1A -121.9(10) . .
N1B C16A C16B N1A 3.8(16) . .
C17B C16A C16B N1A -123(3) . .
O2 C16A C16B C17B -116(2) . .
N1A C16A C16B C17B 123(3) . .
C17A C16A C16B C17B 1.4(19) . .
N1B C16A C16B C17B 127(4) . .
N1A C16A C16B O2 -120.9(11) . .
C17A C16A C16B O2 117.2(11) . .
N1B C16A C16B O2 -117.1(17) . .
C17B C16A C16B O2 116(2) . .
C17B C17A C16B C16A 178(2) . .
C18 C17A C16B C16A -124.4(16) . .
C17B C17A C16B N1B -88(3) . .
C18 C17A C16B N1B -31(3) . .
C16A C17A C16B N1B 93(3) . .
C17B C17A C16B N1A -126(2) . .
C18 C17A C16B N1A -69(2) . .
C16A C17A C16B N1A 55.9(18) . .
C18 C17A C16B C17B 57.3(14) . .
C16A C17A C16B C17B -178(2) . .
C17B C17A C16B O2 145.7(18) . .
C18 C17A C16B O2 -157.0(8) . .
C16A C17A C16B O2 -32.6(11) . .
N1A N1B C16B C16A 6(3) . .
C20A N1B C16B C16A 75(3) . .
C20B N1B C16B C16A 136(2) . .
N1A N1B C16B C17A -79(3) . .
C20A N1B C16B C17A -9(4) . .
C20B N1B C16B C17A 51(4) . .
C16A N1B C16B C17A -85(3) . .
C20A N1B C16B N1A 69(2) . .
C20B N1B C16B N1A 130(3) . .
C16A N1B C16B N1A -6(3) . .
N1A N1B C16B C17B -127(2) . .
C20A N1B C16B C17B -58(3) . .
C20B N1B C16B C17B 3(3) . .
C16A N1B C16B C17B -133(3) . .
N1A N1B C16B O2 41(2) . .
C20A N1B C16B O2 111(2) . .
C20B N1B C16B O2 171.6(17) . .
C16A N1B C16B O2 35.2(14) . .
N1B N1A C16B C16A -173(3) . .
C20A N1A C16B C16A 133.6(15) . .
N1B N1A C16B C17A 120(3) . .
C20A N1A C16B C17A 67(2) . .
C16A N1A C16B C17A -66(2) . .
C20A N1A C16B N1B -53.1(19) . .
C16A N1A C16B N1B 173(3) . .
N1B N1A C16B C17B 73(3) . .
C20A N1A C16B C17B 20(3) . .
C16A N1A C16B C17B -113(4) . .
N1B N1A C16B O2 -142(2) . .
C20A N1A C16B O2 164.6(6) . .
C16A N1A C16B O2 31.1(11) . .
C16A O2 C16B C17A 62.8(19) . .
C16A O2 C16B N1B -72(2) . .
C16A O2 C16B N1A -50.4(17) . .
C16A O2 C16B C17B 94(3) . .
C16B C17A C17B C18 113.4(14) . .
C16A C17A C17B C18 114.4(7) . .
C18 C17A C17B C16B -113.4(14) . .
C16A C17A C17B C16B 1.0(14) . .
C16B C17A C17B C20B -60(7) . 2_666
C18 C17A C17B C20B -173(7) . 2_666
C16A C17A C17B C20B -59(7) . 2_666
C16B C17A C17B C16A -1.0(14) . .
C18 C17A C17B C16A -114.4(7) . .
C19 C18 C17B C17A -105.1(11) . .
C19 C18 C17B C16B -52(2) . .
C17A C18 C17B C16B 52.7(15) . .
C19 C18 C17B C20B 72(2) . 2_666
C17A C18 C17B C20B 177(3) . 2_666
C19 C18 C17B C16A -69.6(12) . .
C17A C18 C17B C16A 35.5(7) . .
C16A C16B C17B C17A -2(3) . .
N1B C16B C17B C17A 118(2) . .
N1A C16B C17B C17A 81(3) . .
O2 C16B C17B C17A -48(2) . .
C16A C16B C17B C18 -65(3) . .
C17A C16B C17B C18 -62.7(15) . .
N1B C16B C17B C18 55(3) . .
N1A C16B C17B C18 18(3) . .
O2 C16B C17B C18 -111(2) . .
C16A C16B C17B C20B 161(3) . 2_666
C17A C16B C17B C20B 163(2) . 2_666
N1B C16B C17B C20B -80(3) . 2_666
N1A C16B C17B C20B -117(3) . 2_666
O2 C16B C17B C20B 114(2) . 2_666
C17A C16B C17B C16A 2(3) . .
N1B C16B C17B C16A 120(4) . .
N1A C16B C17B C16A 83(4) . .
O2 C16B C17B C16A -46(2) . .
C16B C16A C17B C17A 177(4) . .
O2 C16A C17B C17A -92.5(14) . .
N1A C16A C17B C17A 118.1(13) . .
N1B C16A C17B C17A 136.4(16) . .
C16B C16A C17B C18 117(3) . .
O2 C16A C17B C18 -152.9(7) . .
N1A C16A C17B C18 57.7(12) . .
C17A C16A C17B C18 -60.4(12) . .
N1B C16A C17B C18 76.0(14) . .
O2 C16A C17B C16B 90(3) . .
N1A C16A C17B C16B -59(3) . .
C17A C16A C17B C16B -177(4) . .
N1B C16A C17B C16B -41(3) . .
C16B C16A C17B C20B -23(3) . 2_666
O2 C16A C17B C20B 67(2) . 2_666
N1A C16A C17B C20B -82.7(19) . 2_666
C17A C16A C17B C20B 159(3) . 2_666
N1B C16A C17B C20B -64(2) . 2_666
N1B C20A C20B C19 -118.8(13) . .
N1A C20A C20B C19 -115.8(6) . .
N1A C20A C20B N1B 2.9(13) . .
C19 C20A C20B N1B 118.8(13) . .
N1B C20A C20B C17B 14(8) . 2_666
N1A C20A C20B C17B 17(8) . 2_666
C19 C20A C20B C17B 133(8) . 2_666
C18 C19 C20B C20A 106.5(8) . .
C18 C19 C20B N1B 62.2(15) . .
C20A C19 C20B N1B -44.3(11) . .
C18 C19 C20B C17B -60(2) . 2_666
C20A C19 C20B C17B -166(3) . 2_666
N1A N1B C20B C20A -6(3) . .
C16B N1B C20B C20A -106(2) . .
C16A N1B C20B C20A -79(2) . .
N1A N1B C20B C19 44(3) . .
C20A N1B C20B C19 49.1(10) . .
C16B N1B C20B C19 -57(2) . .
C16A N1B C20B C19 -30(3) . .
N1A N1B C20B C17B 178(3) . 2_666
C20A N1B C20B C17B -176(2) . 2_666
C16B N1B C20B C17B 78(3) . 2_666
C16A N1B C20B C17B 105(2) . 2_666
